data_7718827
loop_
_publ_author_name
'Cheng, Juan'
'Yi, Gangji'
'Long, Ying'
'Zhong, Qinglan'
'Zou, Guohong'
'Luan, Lindong'
'Lin, Zhien'

_publ_section_title
;
 Ligand substitution in organic-inorganic hybrid zinc iodides for
 second-harmonic generation.
;
_journal_issue 26
_journal_name_full 'Dalton transactions (Cambridge, England : 2003)'
_journal_page_first 10351
_journal_page_last 10357
_journal_paper_doi 10.1039/d5dt01058f
_journal_volume 54
_journal_year 2025
_chemical_formula_moiety 'C9 H12 I N6 Zn, I'
_chemical_formula_sum 'C9 H12 I2 N6 Zn'
_chemical_formula_weight 523.42
_space_group_crystal_system triclinic
_space_group_IT_number 2
_space_group_name_Hall '-P 1'
_space_group_name_H-M_alt 'P -1'
_atom_sites_solution_hydrogens mixed
_atom_sites_solution_primary dual
_audit_creation_date 2025-03-13
_audit_creation_method
;
Olex2 1.2
(compiled 2018.05.29 svn.r3508 for OlexSys, GUI svn.r5506)
;
_audit_update_record
;
2025-04-24 deposited with the CCDC.	2025-06-03 downloaded from the CCDC.
;
_cell_angle_alpha 78.004(2)
_cell_angle_beta 84.540(2)
_cell_angle_gamma 70.980(2)
_cell_formula_units_Z 4
_cell_length_a 9.4368(5)
_cell_length_b 12.6632(7)
_cell_length_c 15.0847(8)
_cell_measurement_reflns_used 9969
_cell_measurement_temperature 283(2)
_cell_measurement_theta_max 26.59
_cell_measurement_theta_min 2.39
_cell_volume 1666.26(16)
_computing_cell_refinement 'SAINT V8.40B (?, 2016)'
_computing_data_reduction 'SAINT V8.40B (?, 2016)'
_computing_molecular_graphics 'Olex2 (Dolomanov et al., 2009)'
_computing_publication_material 'Olex2 (Dolomanov et al., 2009)'
_computing_structure_refinement 'ShelXL (Sheldrick, 2015)'
_computing_structure_solution 'ShelXT (Sheldrick, 2015)'
_diffrn_ambient_temperature 283
_diffrn_detector 'Bruker APEX2 area detector'
_diffrn_detector_area_resol_mean 7.9
_diffrn_detector_type 'CCD area detector'
_diffrn_measured_fraction_theta_full 1.000
_diffrn_measured_fraction_theta_max 0.998
_diffrn_measurement_device 'three-circle diffractometer'
_diffrn_measurement_device_type 'Bruker D8 Venture'
_diffrn_measurement_method '\f and \w scans'
_diffrn_radiation_monochromator 'mirror optics'
_diffrn_radiation_probe x-ray
_diffrn_radiation_type MoK\a
_diffrn_radiation_wavelength 0.71073
_diffrn_reflns_av_R_equivalents 0.0649
_diffrn_reflns_av_unetI/netI 0.0377
_diffrn_reflns_Laue_measured_fraction_full 1.000
_diffrn_reflns_Laue_measured_fraction_max 0.998
_diffrn_reflns_limit_h_max 12
_diffrn_reflns_limit_h_min -12
_diffrn_reflns_limit_k_max 16
_diffrn_reflns_limit_k_min -16
_diffrn_reflns_limit_l_max 19
_diffrn_reflns_limit_l_min -19
_diffrn_reflns_number 59369
_diffrn_reflns_point_group_measured_fraction_full 1.000
_diffrn_reflns_point_group_measured_fraction_max 0.998
_diffrn_reflns_theta_full 25.242
_diffrn_reflns_theta_max 27.491
_diffrn_reflns_theta_min 2.002
_diffrn_source 'microfocus sealed X-ray tube'
_diffrn_source_type 'Incoatec I\ms'
_diffrn_standards_number 0
_exptl_absorpt_coefficient_mu 5.173
_exptl_absorpt_correction_T_max 0.7456
_exptl_absorpt_correction_T_min 0.6195
_exptl_absorpt_correction_type multi-scan
_exptl_absorpt_process_details
'SADABS-2016/2 (Bruker,2016/2) was used for absorption correction. wR2(int) was 0.1206 before and 0.0656 after correction. The Ratio of minimum to maximum transmission is 0.8309. The \l/2 correction factor is Not present.'
_exptl_crystal_colour 'light yellow'
_exptl_crystal_colour_modifier light
_exptl_crystal_colour_primary yellow
_exptl_crystal_density_diffrn 2.086
_exptl_crystal_description block
_exptl_crystal_F_000 976
_exptl_crystal_size_max 0.169
_exptl_crystal_size_mid 0.077
_exptl_crystal_size_min 0.069
_refine_diff_density_max 0.950
_refine_diff_density_min -0.839
_refine_diff_density_rms 0.083
_refine_ls_extinction_method none
_refine_ls_goodness_of_fit_ref 1.019
_refine_ls_hydrogen_treatment mixed
_refine_ls_matrix_type full
_refine_ls_number_parameters 331
_refine_ls_number_reflns 7644
_refine_ls_number_restraints 0
_refine_ls_restrained_S_all 1.019
_refine_ls_R_factor_all 0.0583
_refine_ls_R_factor_gt 0.0326
_refine_ls_shift/su_max 0.001
_refine_ls_shift/su_mean 0.000
_refine_ls_structure_factor_coef Fsqd
_refine_ls_weighting_details 'w=1/[\s^2^(Fo^2^)+(0.0130P)^2^+2.3824P] where P=(Fo^2^+2Fc^2^)/3'
_refine_ls_weighting_scheme calc
_refine_ls_wR_factor_gt 0.0609
_refine_ls_wR_factor_ref 0.0717
_reflns_Friedel_coverage 0.000
_reflns_number_gt 5327
_reflns_number_total 7644
_reflns_threshold_expression 'I > 2\s(I)'
_cod_data_source_file d5dt01058f2.cif
_cod_data_source_block mo_cj5_139_3_0m_a
_cod_depositor_comments 'Adding full bibliography for 7718825--7718828.cif.'
_cod_database_code 7718827
_shelx_shelxl_version_number 2018/3
_shelx_space_group_comment
;
The symmetry employed for this shelxl refinement is uniquely defined
by the following loop, which should always be used as a source of
symmetry information in preference to the above space-group names.
They are only intended as comments.
;
_shelx_estimated_absorpt_t_max 0.717
_shelx_estimated_absorpt_t_min 0.475
_olex2_refinement_description
;
1. Fixed Uiso
 At 1.2 times of:
  All C(H) groups, All N(H) groups
2. Uiso/Uaniso restraints and constraints
Uanis(N10) = Uanis(C14)
3.a Aromatic/amide H refined with riding coordinates:
 N4(H4), C1(H1), C2(H2A), C3(H3), C4(H4A), C5(H5), C6(H6A), C7(H7), C8(H8),
 C9(H9), N10(H10), N12(H12), C10(H10A), C11(H11), C12(H12A), C13(H13), C14(H14),
  C15(H15), C16(H16), C17(H17), C18(H18)
;
_olex2_submission_special_instructions 'No special instructions were received'

loop_
_space_group_symop_operation_xyz
'x, y, z'
'-x, -y, -z'

loop_
_atom_site_label
_atom_site_type_symbol
_atom_site_fract_x
_atom_site_fract_y
_atom_site_fract_z
_atom_site_U_iso_or_equiv
_atom_site_adp_type
_atom_site_occupancy
_atom_site_site_symmetry_order
_atom_site_calc_flag
_atom_site_refinement_flags_posn
_atom_site_refinement_flags_adp
_atom_site_refinement_flags_occupancy
_atom_site_disorder_assembly
_atom_site_disorder_group
I1 I 1.19956(4) -0.14006(3) 0.15489(3) 0.08272(12) Uani 1 1 d . . . . .
Zn1 Zn 0.94711(5) 0.00371(4) 0.18076(4) 0.05793(13) Uani 1 1 d . . . . .
N1 N 0.8961(4) 0.0173(3) 0.3115(3) 0.0613(9) Uani 1 1 d . . . . .
N2 N 0.8601(7) -0.0267(5) 0.4559(4) 0.0951(16) Uani 1 1 d . . . . .
H2 H 0.855(8) -0.061(6) 0.507(5) 0.14(3) Uiso 1 1 d . . . . .
N3 N 0.7814(4) -0.0418(3) 0.1420(3) 0.0683(10) Uani 1 1 d . . . . .
N4 N 0.6599(10) -0.1249(6) 0.0798(5) 0.135(3) Uani 1 1 d . . . . .
H4 H 0.641314 -0.168784 0.049158 0.162 Uiso 1 1 calc R . . . .
N5 N 0.9106(4) 0.1643(3) 0.1166(2) 0.0579(9) Uani 1 1 d . . . . .
N6 N 0.7909(6) 0.3358(4) 0.0480(3) 0.0795(12) Uani 1 1 d . . . . .
H6 H 0.716(7) 0.399(6) 0.024(4) 0.13(3) Uiso 1 1 d . . . . .
C1 C 0.9150(7) -0.0650(5) 0.3811(4) 0.0838(15) Uani 1 1 d . . . . .
H1 H 0.961448 -0.141372 0.378416 0.101 Uiso 1 1 calc R . . . .
C2 C 0.8048(7) 0.0865(6) 0.4343(4) 0.104(2) Uani 1 1 d . . . . .
H2A H 0.759675 0.136851 0.473278 0.125 Uiso 1 1 calc R . . . .
C3 C 0.8279(7) 0.1120(5) 0.3452(4) 0.0934(18) Uani 1 1 d . . . . .
H3 H 0.800551 0.185320 0.310960 0.112 Uiso 1 1 calc R . . . .
C4 C 0.7933(8) -0.1154(5) 0.0897(4) 0.0925(17) Uani 1 1 d . . . . .
H4A H 0.882561 -0.155262 0.063380 0.111 Uiso 1 1 calc R . . . .
C5 C 0.5563(9) -0.0506(8) 0.1282(6) 0.128(3) Uani 1 1 d . . . . .
H5 H 0.453276 -0.037405 0.133278 0.153 Uiso 1 1 calc R . . . .
C6 C 0.6327(6) -0.0034(6) 0.1650(4) 0.1008(19) Uani 1 1 d . . . . .
H6A H 0.591436 0.049797 0.202207 0.121 Uiso 1 1 calc R . . . .
C7 C 0.7848(5) 0.2318(4) 0.0783(3) 0.0667(12) Uani 1 1 d . . . . .
H7 H 0.702046 0.209066 0.073320 0.080 Uiso 1 1 calc R . . . .
C8 C 0.9275(8) 0.3360(5) 0.0674(4) 0.0913(17) Uani 1 1 d . . . . .
H8 H 0.963546 0.397815 0.054165 0.110 Uiso 1 1 calc R . . . .
C9 C 1.0017(6) 0.2304(4) 0.1092(4) 0.0776(14) Uani 1 1 d . . . . .
H9 H 1.099041 0.206217 0.129737 0.093 Uiso 1 1 calc R . . . .
I2 I 0.82930(5) 0.38571(3) 0.54393(3) 0.09044(13) Uani 1 1 d . . . . .
Zn2 Zn 0.74967(6) 0.50626(4) 0.38996(4) 0.06055(14) Uani 1 1 d . . . . .
N7 N 0.6379(4) 0.6698(3) 0.3940(2) 0.0611(9) Uani 1 1 d . . . . .
N8 N 0.4799(6) 0.8401(4) 0.3651(4) 0.0861(14) Uani 1 1 d . . . . .
H8A H 0.408(7) 0.898(5) 0.340(4) 0.12(2) Uiso 1 1 d . . . . .
N9 N 0.6162(4) 0.4464(3) 0.3332(3) 0.0676(10) Uani 1 1 d . . . . .
N10 N 0.4724(6) 0.3468(5) 0.3168(4) 0.1126(16) Uani 1 1 d . . . . .
H10 H 0.416991 0.303262 0.329531 0.135 Uiso 1 1 calc R . . . .
N11 N 0.9116(4) 0.5147(3) 0.2963(3) 0.0634(9) Uani 1 1 d . . . . .
N12 N 1.1016(5) 0.4640(5) 0.2040(4) 0.0983(15) Uani 1 1 d . . . . .
H12 H 1.173596 0.421206 0.175678 0.118 Uiso 1 1 calc R . . . .
C10 C 0.5180(6) 0.7352(4) 0.3494(3) 0.0747(14) Uani 1 1 d . . . . .
H10A H 0.466792 0.711230 0.311855 0.090 Uiso 1 1 calc R . . . .
C11 C 0.5772(7) 0.8424(4) 0.4231(5) 0.0968(19) Uani 1 1 d . . . . .
H11 H 0.576599 0.904801 0.446681 0.116 Uiso 1 1 calc R . . . .
C12 C 0.6760(6) 0.7370(4) 0.4406(4) 0.0809(15) Uani 1 1 d . . . . .
H12A H 0.757104 0.713946 0.478448 0.097 Uiso 1 1 calc R . . . .
C13 C 0.5409(6) 0.3768(4) 0.3755(4) 0.0807(14) Uani 1 1 d . . . . .
H13 H 0.537019 0.352440 0.437960 0.097 Uiso 1 1 calc R . . . .
C14 C 0.5063(7) 0.3979(6) 0.2325(5) 0.1126(16) Uani 1 1 d . . . . .
H14 H 0.474644 0.392006 0.177693 0.135 Uiso 1 1 calc R . . . .
C15 C 0.5933(7) 0.4579(6) 0.2436(4) 0.1005(19) Uani 1 1 d . . . . .
H15 H 0.632860 0.501513 0.196835 0.121 Uiso 1 1 calc R . . . .
C16 C 1.0120(6) 0.4294(5) 0.2675(5) 0.0955(18) Uani 1 1 d . . . . .
H16 H 1.019356 0.353560 0.289119 0.115 Uiso 1 1 calc R . . . .
C17 C 1.0610(8) 0.5763(6) 0.1916(4) 0.110(2) Uani 1 1 d . . . . .
H17 H 1.105357 0.623673 0.151479 0.131 Uiso 1 1 calc R . . . .
C18 C 0.9435(8) 0.6083(5) 0.2482(4) 0.0997(19) Uani 1 1 d . . . . .
H18 H 0.891555 0.683037 0.253794 0.120 Uiso 1 1 calc R . . . .
I3 I 0.36298(4) 0.36092(3) 0.01959(2) 0.07178(10) Uani 1 1 d . . . . .
I4 I 0.27390(4) 0.13080(3) 0.32602(2) 0.07736(11) Uani 1 1 d . . . . .

loop_
_atom_site_aniso_label
_atom_site_aniso_U_11
_atom_site_aniso_U_22
_atom_site_aniso_U_33
_atom_site_aniso_U_23
_atom_site_aniso_U_13
_atom_site_aniso_U_12
I1 0.05602(19) 0.0802(2) 0.1078(3) -0.0292(2) -0.00083(18) -0.00925(16)
Zn1 0.0534(3) 0.0541(3) 0.0660(3) -0.0096(2) -0.0006(2) -0.0178(2)
N1 0.060(2) 0.051(2) 0.070(2) -0.0020(18) -0.0090(18) -0.0161(17)
N2 0.116(4) 0.116(5) 0.059(3) 0.002(3) -0.009(3) -0.052(4)
N3 0.067(3) 0.069(2) 0.075(3) -0.012(2) -0.005(2) -0.030(2)
N4 0.194(7) 0.113(5) 0.138(6) 0.006(4) -0.072(5) -0.099(5)
N5 0.056(2) 0.058(2) 0.058(2) -0.0053(17) -0.0048(17) -0.0172(17)
N6 0.091(3) 0.066(3) 0.066(3) -0.002(2) -0.009(2) -0.008(2)
C1 0.102(4) 0.064(3) 0.084(4) -0.003(3) -0.021(3) -0.026(3)
C2 0.108(5) 0.113(5) 0.075(4) -0.029(4) 0.012(3) -0.009(4)
C3 0.107(4) 0.078(4) 0.071(4) -0.008(3) 0.008(3) -0.003(3)
C4 0.121(5) 0.074(4) 0.093(4) -0.016(3) -0.024(4) -0.040(3)
C5 0.102(5) 0.155(8) 0.150(7) 0.017(6) -0.039(5) -0.091(6)
C6 0.068(4) 0.129(5) 0.117(5) -0.027(4) 0.012(3) -0.048(4)
C7 0.057(3) 0.068(3) 0.069(3) -0.005(2) -0.007(2) -0.016(2)
C8 0.120(5) 0.068(3) 0.092(4) 0.008(3) -0.019(4) -0.047(3)
C9 0.078(3) 0.074(3) 0.084(4) 0.003(3) -0.022(3) -0.034(3)
I2 0.0978(3) 0.0772(2) 0.0774(2) 0.00988(18) -0.0243(2) -0.01105(19)
Zn2 0.0664(3) 0.0463(3) 0.0628(3) -0.0106(2) -0.0070(2) -0.0076(2)
N7 0.061(2) 0.051(2) 0.063(2) -0.0102(17) -0.0041(18) -0.0057(17)
N8 0.076(3) 0.054(3) 0.104(4) -0.006(2) 0.003(3) 0.005(2)
N9 0.069(2) 0.074(3) 0.063(2) -0.021(2) -0.0007(19) -0.021(2)
N10 0.084(3) 0.142(4) 0.134(4) -0.074(4) -0.007(3) -0.035(3)
N11 0.063(2) 0.050(2) 0.072(2) -0.0126(18) -0.0040(19) -0.0100(17)
N12 0.061(3) 0.121(4) 0.116(4) -0.053(3) 0.018(3) -0.020(3)
C10 0.077(3) 0.058(3) 0.074(3) -0.009(2) -0.010(3) -0.002(2)
C11 0.094(4) 0.056(3) 0.141(6) -0.040(3) 0.008(4) -0.015(3)
C12 0.075(3) 0.068(3) 0.099(4) -0.029(3) -0.012(3) -0.012(3)
C13 0.083(4) 0.078(3) 0.085(4) -0.027(3) 0.003(3) -0.025(3)
C14 0.084(3) 0.142(4) 0.134(4) -0.074(4) -0.007(3) -0.035(3)
C15 0.090(4) 0.145(6) 0.064(3) -0.023(4) -0.002(3) -0.032(4)
C16 0.067(3) 0.066(3) 0.146(6) -0.033(4) 0.013(4) -0.007(3)
C17 0.137(6) 0.109(5) 0.086(4) -0.018(4) 0.025(4) -0.051(5)
C18 0.136(6) 0.070(3) 0.082(4) -0.015(3) 0.031(4) -0.026(4)
I3 0.06440(19) 0.06123(18) 0.0863(2) -0.01269(16) -0.00132(16) -0.01614(14)
I4 0.0890(2) 0.05325(17) 0.0685(2) -0.00473(14) -0.00154(17) 0.00212(15)

loop_
_atom_type_symbol
_atom_type_description
_atom_type_scat_dispersion_real
_atom_type_scat_dispersion_imag
_atom_type_scat_source
C C 0.0033 0.0016 'International Tables Vol C Tables 4.2.6.8 and 6.1.1.4'
H H 0.0000 0.0000 'International Tables Vol C Tables 4.2.6.8 and 6.1.1.4'
I I -0.4742 1.8119 'International Tables Vol C Tables 4.2.6.8 and 6.1.1.4'
N N 0.0061 0.0033 'International Tables Vol C Tables 4.2.6.8 and 6.1.1.4'
Zn Zn 0.2839 1.4301 'International Tables Vol C Tables 4.2.6.8 and 6.1.1.4'

loop_
_geom_angle_atom_site_label_1
_geom_angle_atom_site_label_2
_geom_angle_atom_site_label_3
_geom_angle
_geom_angle_site_symmetry_1
_geom_angle_site_symmetry_3
_geom_angle_publ_flag
N1 Zn1 I1 114.34(10) . . ?
N3 Zn1 I1 110.42(12) . . ?
N3 Zn1 N1 104.64(16) . . ?
N5 Zn1 I1 117.90(10) . . ?
N5 Zn1 N1 103.73(14) . . ?
N5 Zn1 N3 104.55(15) . . ?
C1 N1 Zn1 127.1(4) . . ?
C1 N1 C3 105.0(5) . . ?
C3 N1 Zn1 127.9(3) . . ?
C1 N2 H2 130(5) . . ?
C1 N2 C2 107.8(5) . . ?
C2 N2 H2 122(5) . . ?
C4 N3 Zn1 127.3(4) . . ?
C4 N3 C6 105.5(5) . . ?
C6 N3 Zn1 127.2(4) . . ?
C4 N4 H4 126.5 . . ?
C4 N4 C5 107.0(6) . . ?
C5 N4 H4 126.5 . . ?
C7 N5 Zn1 125.8(3) . . ?
C7 N5 C9 105.5(4) . . ?
C9 N5 Zn1 128.6(3) . . ?
C7 N6 H6 128(4) . . ?
C7 N6 C8 107.0(4) . . ?
C8 N6 H6 124(4) . . ?
N1 C1 N2 111.3(5) . . ?
N1 C1 H1 124.4 . . ?
N2 C1 H1 124.4 . . ?
N2 C2 H2A 127.3 . . ?
C3 C2 N2 105.4(6) . . ?
C3 C2 H2A 127.3 . . ?
N1 C3 H3 124.7 . . ?
C2 C3 N1 110.6(5) . . ?
C2 C3 H3 124.7 . . ?
N3 C4 N4 110.4(6) . . ?
N3 C4 H4A 124.8 . . ?
N4 C4 H4A 124.8 . . ?
N4 C5 H5 127.1 . . ?
C6 C5 N4 105.9(7) . . ?
C6 C5 H5 127.1 . . ?
N3 C6 H6A 124.4 . . ?
C5 C6 N3 111.2(7) . . ?
C5 C6 H6A 124.4 . . ?
N5 C7 N6 111.5(4) . . ?
N5 C7 H7 124.3 . . ?
N6 C7 H7 124.3 . . ?
N6 C8 H8 126.3 . . ?
C9 C8 N6 107.4(5) . . ?
C9 C8 H8 126.3 . . ?
N5 C9 H9 125.7 . . ?
C8 C9 N5 108.6(5) . . ?
C8 C9 H9 125.7 . . ?
N7 Zn2 I2 113.58(11) . . ?
N9 Zn2 I2 110.50(12) . . ?
N9 Zn2 N7 107.15(16) . . ?
N11 Zn2 I2 117.04(10) . . ?
N11 Zn2 N7 103.56(15) . . ?
N11 Zn2 N9 104.11(16) . . ?
C10 N7 Zn2 127.5(3) . . ?
C10 N7 C12 105.9(4) . . ?
C12 N7 Zn2 126.5(3) . . ?
C10 N8 H8A 126(4) . . ?
C10 N8 C11 107.9(5) . . ?
C11 N8 H8A 126(4) . . ?
C13 N9 Zn2 126.7(4) . . ?
C13 N9 C15 104.8(5) . . ?
C15 N9 Zn2 128.2(4) . . ?
C13 N10 H10 126.4 . . ?
C13 N10 C14 107.1(6) . . ?
C14 N10 H10 126.4 . . ?
C16 N11 Zn2 126.8(4) . . ?
C16 N11 C18 104.4(5) . . ?
C18 N11 Zn2 128.8(3) . . ?
C16 N12 H12 126.1 . . ?
C16 N12 C17 107.9(5) . . ?
C17 N12 H12 126.1 . . ?
N7 C10 N8 110.7(5) . . ?
N7 C10 H10A 124.7 . . ?
N8 C10 H10A 124.7 . . ?
N8 C11 H11 126.6 . . ?
N8 C11 C12 106.7(5) . . ?
C12 C11 H11 126.6 . . ?
N7 C12 H12A 125.6 . . ?
C11 C12 N7 108.8(5) . . ?
C11 C12 H12A 125.6 . . ?
N9 C13 H13 124.5 . . ?
N10 C13 N9 111.1(5) . . ?
N10 C13 H13 124.5 . . ?
N10 C14 H14 126.6 . . ?
C15 C14 N10 106.7(6) . . ?
C15 C14 H14 126.6 . . ?
N9 C15 H15 124.9 . . ?
C14 C15 N9 110.3(6) . . ?
C14 C15 H15 124.9 . . ?
N11 C16 N12 111.7(5) . . ?
N11 C16 H16 124.2 . . ?
N12 C16 H16 124.2 . . ?
N12 C17 H17 126.8 . . ?
N12 C17 C18 106.4(6) . . ?
C18 C17 H17 126.8 . . ?
N11 C18 H18 125.2 . . ?
C17 C18 N11 109.6(5) . . ?
C17 C18 H18 125.2 . . ?

loop_
_geom_bond_atom_site_label_1
_geom_bond_atom_site_label_2
_geom_bond_distance
_geom_bond_site_symmetry_2
_geom_bond_publ_flag
I1 Zn1 2.5365(6) . ?
Zn1 N1 2.015(4) . ?
Zn1 N3 2.005(4) . ?
Zn1 N5 1.995(3) . ?
N1 C1 1.296(6) . ?
N1 C3 1.341(6) . ?
N2 H2 0.81(7) . ?
N2 C1 1.315(7) . ?
N2 C2 1.336(8) . ?
N3 C4 1.313(6) . ?
N3 C6 1.363(7) . ?
N4 H4 0.8600 . ?
N4 C4 1.328(8) . ?
N4 C5 1.387(10) . ?
N5 C7 1.318(5) . ?
N5 C9 1.366(6) . ?
N6 H6 0.91(7) . ?
N6 C7 1.320(6) . ?
N6 C8 1.349(7) . ?
C1 H1 0.9300 . ?
C2 H2A 0.9300 . ?
C2 C3 1.330(8) . ?
C3 H3 0.9300 . ?
C4 H4A 0.9300 . ?
C5 H5 0.9300 . ?
C5 C6 1.296(9) . ?
C6 H6A 0.9300 . ?
C7 H7 0.9300 . ?
C8 H8 0.9300 . ?
C8 C9 1.341(7) . ?
C9 H9 0.9300 . ?
I2 Zn2 2.5298(6) . ?
Zn2 N7 2.005(3) . ?
Zn2 N9 1.998(4) . ?
Zn2 N11 1.994(4) . ?
N7 C10 1.312(5) . ?
N7 C12 1.359(6) . ?
N8 H8A 0.86(6) . ?
N8 C10 1.324(6) . ?
N8 C11 1.337(8) . ?
N9 C13 1.333(6) . ?
N9 C15 1.359(6) . ?
N10 H10 0.8600 . ?
N10 C13 1.324(7) . ?
N10 C14 1.362(9) . ?
N11 C16 1.305(6) . ?
N11 C18 1.362(6) . ?
N12 H12 0.8600 . ?
N12 C16 1.318(7) . ?
N12 C17 1.324(8) . ?
C10 H10A 0.9300 . ?
C11 H11 0.9300 . ?
C11 C12 1.346(7) . ?
C12 H12A 0.9300 . ?
C13 H13 0.9300 . ?
C14 H14 0.9300 . ?
C14 C15 1.328(8) . ?
C15 H15 0.9300 . ?
C16 H16 0.9300 . ?
C17 H17 0.9300 . ?
C17 C18 1.340(8) . ?
C18 H18 0.9300 . ?

loop_
_geom_hbond_atom_site_label_D
_geom_hbond_atom_site_label_H
_geom_hbond_atom_site_label_A
_geom_hbond_distance_DH
_geom_hbond_distance_HA
_geom_hbond_distance_DA
_geom_hbond_angle_DHA
_geom_hbond_site_symmetry_A
_geom_hbond_publ_flag
N2 H2 I4 0.81(7) 2.79(7) 3.557(6) 159(7) 2_656 yes
N4 H4 I3 0.86 2.85 3.684(6) 164.3 2_655 yes
N6 H6 I3 0.91(7) 2.83(7) 3.594(5) 142(5) 2_665 yes
N8 H8A I4 0.86(6) 2.77(6) 3.511(4) 144(5) 1_565 yes
N10 H10 I4 0.86 2.93 3.761(6) 163.3 . yes
N12 H12 I3 0.86 2.89 3.693(5) 155.1 1_655 yes

loop_
_geom_torsion_atom_site_label_1
_geom_torsion_atom_site_label_2
_geom_torsion_atom_site_label_3
_geom_torsion_atom_site_label_4
_geom_torsion
_geom_torsion_site_symmetry_1
_geom_torsion_site_symmetry_2
_geom_torsion_site_symmetry_3
_geom_torsion_site_symmetry_4
_geom_torsion_publ_flag
Zn1 N1 C1 N2 -175.6(4) . . . . ?
Zn1 N1 C3 C2 176.0(4) . . . . ?
Zn1 N3 C4 N4 179.1(4) . . . . ?
Zn1 N3 C6 C5 -179.9(5) . . . . ?
Zn1 N5 C7 N6 174.7(3) . . . . ?
Zn1 N5 C9 C8 -174.4(4) . . . . ?
N2 C2 C3 N1 0.0(8) . . . . ?
N4 C5 C6 N3 0.9(9) . . . . ?
N6 C8 C9 N5 -0.5(7) . . . . ?
C1 N1 C3 C2 -0.6(7) . . . . ?
C1 N2 C2 C3 0.6(8) . . . . ?
C2 N2 C1 N1 -1.1(7) . . . . ?
C3 N1 C1 N2 1.0(6) . . . . ?
C4 N3 C6 C5 -0.3(7) . . . . ?
C4 N4 C5 C6 -1.1(9) . . . . ?
C5 N4 C4 N3 0.9(8) . . . . ?
C6 N3 C4 N4 -0.4(7) . . . . ?
C7 N5 C9 C8 0.5(6) . . . . ?
C7 N6 C8 C9 0.3(7) . . . . ?
C8 N6 C7 N5 0.1(6) . . . . ?
C9 N5 C7 N6 -0.3(6) . . . . ?
Zn2 N7 C10 N8 -176.6(3) . . . . ?
Zn2 N7 C12 C11 177.3(4) . . . . ?
Zn2 N9 C13 N10 -175.2(4) . . . . ?
Zn2 N9 C15 C14 174.7(4) . . . . ?
Zn2 N11 C16 N12 178.9(4) . . . . ?
Zn2 N11 C18 C17 -179.5(4) . . . . ?
N8 C11 C12 N7 -0.7(7) . . . . ?
N10 C14 C15 N9 0.1(8) . . . . ?
N12 C17 C18 N11 0.3(8) . . . . ?
C10 N7 C12 C11 0.1(6) . . . . ?
C10 N8 C11 C12 1.0(7) . . . . ?
C11 N8 C10 N7 -1.0(7) . . . . ?
C12 N7 C10 N8 0.5(6) . . . . ?
C13 N9 C15 C14 0.4(7) . . . . ?
C13 N10 C14 C15 -0.5(8) . . . . ?
C14 N10 C13 N9 0.9(7) . . . . ?
C15 N9 C13 N10 -0.8(6) . . . . ?
C16 N11 C18 C17 0.5(7) . . . . ?
C16 N12 C17 C18 -0.9(8) . . . . ?
C17 N12 C16 N11 1.3(8) . . . . ?
C18 N11 C16 N12 -1.1(7) . . . . ?
